data_4076998
loop_
_publ_author_name
'Vicente, Jos\'e'
'Abad, Jos\'e-Antonio'
'Mart\'inez-Viviente, Elo\'isa'
'Jones, Peter G.'

_publ_section_title
;
 Study of the Reactivity of 2-Acetyl-, 2-Cyano-, 2-Formyl-, and
 2-Vinylphenyl Palladium(II) Complexes. Mono- and Triinsertion of an
 Isocyanide into the Pd&#x2212;C Bond. A 2-Cyanophenyl Palladium Complex
 as a Ligand
;
_journal_issue 21
_journal_name_full Organometallics
_journal_page_first 4454
_journal_paper_doi 10.1021/om020380s
_journal_volume 21
_journal_year 2002
_chemical_formula_sum 'C76 H57 Br2 F3 N3 O3 P3 Pd3 S'
_chemical_formula_weight 1721.24
_chemical_name_systematic
;
 ?
;
_space_group_IT_number 14
_symmetry_cell_setting monoclinic
_symmetry_space_group_name_Hall '-P 2ybc'
_symmetry_space_group_name_H-M 'P 1 21/c 1'
_atom_sites_solution_hydrogens geom
_atom_sites_solution_primary direct
_atom_sites_solution_secondary difmap
_audit_creation_method SHELXL-97
_cell_angle_alpha 90.00
_cell_angle_beta 100.357(3)
_cell_angle_gamma 90.00
_cell_formula_units_Z 4
_cell_length_a 10.7914(8)
_cell_length_b 24.809(2)
_cell_length_c 26.892(2)
_cell_measurement_reflns_used 8192
_cell_measurement_temperature 143(2)
_cell_measurement_theta_max 28
_cell_measurement_theta_min 2
_cell_volume 7082.3(9)
_computing_cell_refinement 'Bruker SAINT'
_computing_data_collection 'Bruker SMART'
_computing_data_reduction 'Bruker SAINT'
_computing_molecular_graphics 'Siemens XP'
_computing_publication_material SHELXL-97
_computing_structure_refinement 'SHELXL-97 (Sheldrick, 1997)'
_computing_structure_solution 'SHELXS-97 (Sheldrick, 1990)'
_diffrn_ambient_temperature 143(2)
_diffrn_detector_area_resol_mean 8.192
_diffrn_measured_fraction_theta_full 1.000
_diffrn_measured_fraction_theta_max 1.000
_diffrn_measurement_device_type 'Bruker SMART 1000 CCD'
_diffrn_measurement_method '\w- and \f-scan'
_diffrn_radiation_monochromator graphite
_diffrn_radiation_source 'fine-focus sealed tube'
_diffrn_radiation_type MoK\a
_diffrn_radiation_wavelength 0.71073
_diffrn_reflns_av_R_equivalents 0.0983
_diffrn_reflns_av_sigmaI/netI 0.0627
_diffrn_reflns_limit_h_max 14
_diffrn_reflns_limit_h_min -14
_diffrn_reflns_limit_k_max 32
_diffrn_reflns_limit_k_min -33
_diffrn_reflns_limit_l_max 35
_diffrn_reflns_limit_l_min -35
_diffrn_reflns_number 138945
_diffrn_reflns_theta_full 28.28
_diffrn_reflns_theta_max 28.28
_diffrn_reflns_theta_min 1.54
_exptl_absorpt_coefficient_mu 2.037
_exptl_absorpt_correction_T_max 0.787
_exptl_absorpt_correction_T_min 0.615
_exptl_absorpt_correction_type numerical
_exptl_absorpt_process_details
;
 Program XPREP
 Based on indexed faces:

 FACE   -1.00  0.00  0.00     0.081
 FACE    0.00  0.00  1.00     0.090
 FACE    0.00  0.00 -1.00     0.076
 FACE    0.00 -1.00  0.00     0.119
 FACE    0.00  1.00  0.00     0.152
 FACE    1.00  1.00  1.00     0.067
 FACE    0.00  2.00  1.00     0.160
;
_exptl_crystal_colour colourless
_exptl_crystal_density_diffrn 1.614
_exptl_crystal_density_method 'not measured'
_exptl_crystal_description tablet
_exptl_crystal_F_000 3416
_exptl_crystal_size_max 0.26
_exptl_crystal_size_mid 0.16
_exptl_crystal_size_min 0.15
_refine_diff_density_max 0.738
_refine_diff_density_min -0.758
_refine_diff_density_rms 0.095
_refine_ls_extinction_method none
_refine_ls_goodness_of_fit_ref 0.949
_refine_ls_hydrogen_treatment riding
_refine_ls_matrix_type full
_refine_ls_number_parameters 913
_refine_ls_number_reflns 17567
_refine_ls_number_restraints 800
_refine_ls_restrained_S_all 0.930
_refine_ls_R_factor_all 0.0654
_refine_ls_R_factor_gt 0.0346
_refine_ls_shift/su_max 0.002
_refine_ls_shift/su_mean 0.000
_refine_ls_structure_factor_coef Fsqd
_refine_ls_weighting_details 'calc w=1/[\s^2^(Fo^2^)+(0.0290P)^2^] where P=(Fo^2^+2Fc^2^)/3'
_refine_ls_weighting_scheme calc
_refine_ls_wR_factor_gt 0.0625
_refine_ls_wR_factor_ref 0.0685
_reflns_number_gt 12210
_reflns_number_total 17567
_reflns_threshold_expression >2sigma(I)
_cod_data_source_file om020380s.cif
_cod_data_source_block elise
_cod_depositor_comments
;
The following automatic conversions were performed:

'_geom_bond_publ_flag' value 'Y' changed to 'y' according to
/home/saulius/struct/CIF-dictionaries/cif_core.dic dictionary named
'cif_core.dic' version 2.4.1 from 2010-06-29 (23
times).

'_geom_angle_publ_flag' value 'Y' changed to 'y' according
to /home/saulius/struct/CIF-dictionaries/cif_core.dic dictionary
named 'cif_core.dic' version 2.4.1 from 2010-06-29 (34 times).

Automatic conversion script
Id: cif_fix_values 1715 2011-07-08 13:25:40Z adriana 
;
_cod_original_sg_symbol_H-M 'P 21/c'
_cod_database_code 4076998

loop_
_symmetry_equiv_pos_as_xyz
'x, y, z'
'-x, y+1/2, -z+1/2'
'-x, -y, -z'
'x, -y-1/2, z-1/2'

loop_
_atom_site_label
_atom_site_type_symbol
_atom_site_fract_x
_atom_site_fract_y
_atom_site_fract_z
_atom_site_U_iso_or_equiv
_atom_site_adp_type
_atom_site_occupancy
_atom_site_symmetry_multiplicity
_atom_site_calc_flag
_atom_site_refinement_flags
_atom_site_disorder_assembly
_atom_site_disorder_group
Pd1 Pd 0.55676(2) 0.517557(9) 0.407722(8) 0.01835(5) Uani 1 1 d . . .
Pd2 Pd 0.71384(2) 0.416912(9) 0.362325(8) 0.01877(5) Uani 1 1 d . . .
Pd3 Pd 0.41695(2) 0.513104(9) 0.206433(8) 0.02023(5) Uani 1 1 d . . .
Br1 Br 0.79045(3) 0.500101(12) 0.410421(11) 0.02513(7) Uani 1 1 d . . .
Br2 Br 0.52981(3) 0.416711(12) 0.409710(11) 0.02497(7) Uani 1 1 d . . .
P1 P 0.58003(7) 0.60812(3) 0.40750(3) 0.02134(16) Uani 1 1 d . . .
P2 P 0.67221(7) 0.33448(3) 0.32839(3) 0.02057(16) Uani 1 1 d . . .
P3 P 0.46643(7) 0.51292(3) 0.12856(3) 0.02176(16) Uani 1 1 d . A .
N1 N 0.3623(2) 0.51825(10) 0.27692(9) 0.0228(5) Uani 1 1 d U A .
N2 N 0.5997(2) 0.48916(10) 0.23994(9) 0.0246(6) Uani 1 1 d U A .
C11 C 0.3737(3) 0.52935(11) 0.40687(10) 0.0192(6) Uani 1 1 d U . .
C12 C 0.2869(3) 0.53257(11) 0.36162(10) 0.0200(6) Uani 1 1 d U A .
C13 C 0.1587(3) 0.54339(12) 0.36095(12) 0.0274(7) Uani 1 1 d U . .
H13 H 0.1017 0.5461 0.3297 0.033 Uiso 1 1 calc R . .
C14 C 0.1165(3) 0.54998(13) 0.40574(12) 0.0305(7) Uani 1 1 d U . .
H14 H 0.0304 0.5579 0.4057 0.037 Uiso 1 1 calc R . .
C15 C 0.1998(3) 0.54512(13) 0.45079(12) 0.0316(8) Uani 1 1 d U . .
H15 H 0.1699 0.5487 0.4818 0.038 Uiso 1 1 calc R . .
C16 C 0.3274(3) 0.53499(12) 0.45170(11) 0.0258(7) Uani 1 1 d U . .
H16 H 0.3832 0.5319 0.4832 0.031 Uiso 1 1 calc R . .
C17 C 0.3297(3) 0.52506(11) 0.31459(11) 0.0214(6) Uani 1 1 d U . .
C21 C 0.8485(3) 0.42646(11) 0.32168(10) 0.0203(6) Uani 1 1 d U . .
C22 C 0.8242(3) 0.45531(12) 0.27624(11) 0.0217(6) Uani 1 1 d U A .
C23 C 0.9175(3) 0.46539(13) 0.24764(11) 0.0277(7) Uani 1 1 d U . .
H23 H 0.8980 0.4852 0.2170 0.033 Uiso 1 1 calc R . .
C24 C 1.0371(3) 0.44666(13) 0.26392(12) 0.0314(8) Uani 1 1 d U . .
H24 H 1.1013 0.4534 0.2447 0.038 Uiso 1 1 calc R . .
C25 C 1.0641(3) 0.41766(13) 0.30889(12) 0.0290(7) Uani 1 1 d U . .
H25 H 1.1470 0.4044 0.3202 0.035 Uiso 1 1 calc R . .
C26 C 0.9712(3) 0.40785(12) 0.33737(11) 0.0254(7) Uani 1 1 d U . .
H26 H 0.9916 0.3881 0.3680 0.030 Uiso 1 1 calc R . .
C27 C 0.6981(3) 0.47408(12) 0.25692(10) 0.0227(7) Uani 1 1 d U . .
C31 C 0.2403(3) 0.53077(13) 0.17475(11) 0.0209(8) Uani 0.896(3) 1 d PDU A 1
C32 C 0.1971(3) 0.58352(14) 0.17673(13) 0.0282(8) Uani 0.896(3) 1 d PDU A 1
C33 C 0.0697(4) 0.59658(17) 0.15849(16) 0.0352(10) Uani 0.896(3) 1 d PDU A 1
H33 H 0.0409 0.6326 0.1603 0.042 Uiso 0.896(3) 1 calc PR A 1
C34 C -0.0119(4) 0.55680(17) 0.13816(14) 0.0383(10) Uani 0.896(3) 1 d PDU A 1
H34 H -0.0977 0.5653 0.1257 0.046 Uiso 0.896(3) 1 calc PR A 1
C35 C 0.0297(3) 0.50446(15) 0.13566(13) 0.0311(9) Uani 0.896(3) 1 d PDU A 1
H35 H -0.0280 0.4771 0.1218 0.037 Uiso 0.896(3) 1 calc PR A 1
C36 C 0.1543(6) 0.49137(16) 0.1530(3) 0.0222(12) Uani 0.896(3) 1 d PDU A 1
H36 H 0.1820 0.4553 0.1502 0.027 Uiso 0.896(3) 1 calc PR A 1
C37 C 0.2853(4) 0.62509(16) 0.19607(16) 0.0317(10) Uani 0.896(3) 1 d PDU A 1
N3 N 0.3573(4) 0.65759(14) 0.21062(13) 0.0503(10) Uani 0.896(3) 1 d PDU A 1
C31' C 0.281(2) 0.5686(8) 0.1769(10) 0.017(5) Uiso 0.104(3) 1 d PDU A 2
C32' C 0.164(2) 0.5489(8) 0.1569(12) 0.031(6) Uiso 0.104(3) 1 d PDU A 2
C33' C 0.064(2) 0.5845(10) 0.1372(12) 0.024(6) Uiso 0.104(3) 1 d PDU A 2
H33' H -0.0174 0.5711 0.1235 0.029 Uiso 0.104(3) 1 calc PR A 2
C34' C 0.088(3) 0.6387(10) 0.1385(14) 0.056(10) Uiso 0.104(3) 1 d PDU A 2
H34' H 0.0233 0.6628 0.1238 0.067 Uiso 0.104(3) 1 calc PR A 2
C35' C 0.204(2) 0.6590(10) 0.1605(12) 0.039(8) Uiso 0.104(3) 1 d PDU A 2
H35' H 0.2160 0.6969 0.1630 0.047 Uiso 0.104(3) 1 calc PR A 2
C36' C 0.303(3) 0.6244(10) 0.1790(14) 0.031(7) Uiso 0.104(3) 1 d PDU A 2
H36' H 0.3834 0.6384 0.1929 0.037 Uiso 0.104(3) 1 calc PR A 2
C37' C 0.139(5) 0.4924(10) 0.158(3) 0.026(8) Uiso 0.104(3) 1 d PDU A 2
N3' N 0.115(3) 0.4484(9) 0.1502(11) 0.046(8) Uiso 0.104(3) 1 d PDU A 2
C41 C 0.4412(3) 0.64975(11) 0.38721(11) 0.0235(6) Uani 1 1 d U . .
C42 C 0.4087(3) 0.66724(12) 0.33768(12) 0.0285(7) Uani 1 1 d U . .
H42 H 0.4622 0.6595 0.3141 0.034 Uiso 1 1 calc R . .
C43 C 0.2974(3) 0.69617(13) 0.32226(13) 0.0362(8) Uani 1 1 d U . .
H43 H 0.2753 0.7082 0.2883 0.043 Uiso 1 1 calc R . .
C44 C 0.2204(3) 0.70715(13) 0.35626(14) 0.0382(9) Uani 1 1 d U . .
H44 H 0.1450 0.7270 0.3457 0.046 Uiso 1 1 calc R . .
C45 C 0.2506(3) 0.68981(13) 0.40533(13) 0.0367(8) Uani 1 1 d U . .
H45 H 0.1964 0.6975 0.4286 0.044 Uiso 1 1 calc R . .
C46 C 0.3609(3) 0.66093(12) 0.42086(12) 0.0309(7) Uani 1 1 d U . .
H46 H 0.3817 0.6487 0.4548 0.037 Uiso 1 1 calc R . .
C51 C 0.6466(3) 0.63291(12) 0.47038(11) 0.0262(7) Uani 1 1 d U . .
C52 C 0.7129(3) 0.59732(12) 0.50508(11) 0.0271(7) Uani 1 1 d U . .
H52 H 0.7219 0.5608 0.4958 0.032 Uiso 1 1 calc R . .
C53 C 0.7662(3) 0.61462(15) 0.55329(12) 0.0375(8) Uani 1 1 d U . .
H53 H 0.8117 0.5900 0.5768 0.045 Uiso 1 1 calc R . .
C54 C 0.7531(4) 0.66703(16) 0.56691(13) 0.0446(9) Uani 1 1 d U . .
H54 H 0.7899 0.6788 0.5999 0.053 Uiso 1 1 calc R . .
C55 C 0.6871(4) 0.70285(15) 0.53316(14) 0.0486(10) Uani 1 1 d U . .
H55 H 0.6780 0.7392 0.5431 0.058 Uiso 1 1 calc R . .
C56 C 0.6333(3) 0.68635(13) 0.48456(13) 0.0366(8) Uani 1 1 d U . .
H56 H 0.5880 0.7113 0.4613 0.044 Uiso 1 1 calc R . .
C61 C 0.6921(3) 0.62605(12) 0.36693(11) 0.0243(7) Uani 1 1 d U . .
C62 C 0.7874(3) 0.66298(14) 0.38186(13) 0.0371(8) Uani 1 1 d U . .
H62 H 0.7918 0.6821 0.4127 0.045 Uiso 1 1 calc R . .
C63 C 0.8765(4) 0.67206(15) 0.35167(15) 0.0487(10) Uani 1 1 d U . .
H63 H 0.9418 0.6975 0.3621 0.058 Uiso 1 1 calc R . .
C64 C 0.8719(3) 0.64477(14) 0.30683(14) 0.0385(9) Uani 1 1 d U . .
H64 H 0.9343 0.6509 0.2866 0.046 Uiso 1 1 calc R . .
C65 C 0.7750(3) 0.60813(13) 0.29133(12) 0.0333(8) Uani 1 1 d U . .
H65 H 0.7700 0.5897 0.2601 0.040 Uiso 1 1 calc R . .
C66 C 0.6870(3) 0.59865(12) 0.32118(11) 0.0284(7) Uani 1 1 d U . .
H66 H 0.6217 0.5732 0.3107 0.034 Uiso 1 1 calc R . .
C71 C 0.7919(3) 0.30653(12) 0.29548(12) 0.0256(7) Uani 1 1 d U . .
C72 C 0.8840(3) 0.27098(13) 0.31873(13) 0.0365(8) Uani 1 1 d U . .
H72 H 0.8794 0.2565 0.3510 0.044 Uiso 1 1 calc R . .
C73 C 0.9826(3) 0.25678(15) 0.29467(15) 0.0459(10) Uani 1 1 d U . .
H73 H 1.0452 0.2323 0.3106 0.055 Uiso 1 1 calc R . .
C74 C 0.9905(3) 0.27767(14) 0.24813(15) 0.0422(9) Uani 1 1 d U . .
H74 H 1.0595 0.2685 0.2323 0.051 Uiso 1 1 calc R . .
C75 C 0.8977(3) 0.31221(13) 0.22423(13) 0.0341(8) Uani 1 1 d U . .
H75 H 0.9020 0.3262 0.1917 0.041 Uiso 1 1 calc R . .
C76 C 0.7995(3) 0.32616(12) 0.24783(11) 0.0277(7) Uani 1 1 d U . .
H76 H 0.7357 0.3496 0.2312 0.033 Uiso 1 1 calc R . .
C81 C 0.5269(3) 0.32831(12) 0.28341(11) 0.0227(6) Uani 1 1 d U . .
C82 C 0.4972(3) 0.28107(13) 0.25589(12) 0.0320(8) Uani 1 1 d U . .
H82 H 0.5537 0.2514 0.2608 0.038 Uiso 1 1 calc R . .
C83 C 0.3855(3) 0.27715(15) 0.22134(13) 0.0402(9) Uani 1 1 d U . .
H83 H 0.3656 0.2448 0.2027 0.048 Uiso 1 1 calc R . .
C84 C 0.3035(3) 0.32007(16) 0.21407(13) 0.0434(9) Uani 1 1 d U . .
H84 H 0.2271 0.3173 0.1903 0.052 Uiso 1 1 calc R . .
C85 C 0.3320(3) 0.36733(15) 0.24127(12) 0.0368(8) Uani 1 1 d U . .
H85 H 0.2755 0.3970 0.2360 0.044 Uiso 1 1 calc R . .
C86 C 0.4420(3) 0.37127(13) 0.27590(11) 0.0274(7) Uani 1 1 d U . .
H86 H 0.4605 0.4035 0.2949 0.033 Uiso 1 1 calc R . .
C91 C 0.6664(3) 0.28900(11) 0.38072(11) 0.0232(6) Uani 1 1 d U . .
C92 C 0.7616(3) 0.29484(13) 0.42335(12) 0.0339(8) Uani 1 1 d U . .
H92 H 0.8216 0.3230 0.4245 0.041 Uiso 1 1 calc R . .
C93 C 0.7685(4) 0.25968(13) 0.46365(12) 0.0389(9) Uani 1 1 d U . .
H93 H 0.8360 0.2624 0.4916 0.047 Uiso 1 1 calc R . .
C94 C 0.6770(3) 0.22067(14) 0.46320(13) 0.0387(9) Uani 1 1 d U . .
H94 H 0.6788 0.1978 0.4916 0.046 Uiso 1 1 calc R . .
C95 C 0.5838(3) 0.21511(14) 0.42162(14) 0.0413(9) Uani 1 1 d U . .
H95 H 0.5229 0.1874 0.4209 0.050 Uiso 1 1 calc R . .
C96 C 0.5774(3) 0.24956(13) 0.38045(13) 0.0328(8) Uani 1 1 d U . .
H96 H 0.5112 0.2458 0.3521 0.039 Uiso 1 1 calc R . .
C101 C 0.5718(3) 0.56803(12) 0.12063(11) 0.0245(7) Uani 1 1 d U . .
C102 C 0.6174(3) 0.60191(12) 0.16102(12) 0.0307(7) Uani 1 1 d U A .
H102 H 0.5941 0.5959 0.1930 0.037 Uiso 1 1 calc R . .
C103 C 0.6972(3) 0.64462(14) 0.15477(13) 0.0380(8) Uani 1 1 d U . .
H103 H 0.7287 0.6673 0.1827 0.046 Uiso 1 1 calc R A .
C104 C 0.7307(3) 0.65413(13) 0.10874(14) 0.0388(9) Uani 1 1 d U A .
H104 H 0.7854 0.6832 0.1048 0.047 Uiso 1 1 calc R . .
C105 C 0.6844(3) 0.62115(13) 0.06796(13) 0.0351(8) Uani 1 1 d U . .
H105 H 0.7071 0.6278 0.0360 0.042 Uiso 1 1 calc R A .
C106 C 0.6052(3) 0.57849(13) 0.07365(12) 0.0306(7) Uani 1 1 d U A .
H106 H 0.5735 0.5562 0.0455 0.037 Uiso 1 1 calc R . .
C111 C 0.5461(3) 0.44992(12) 0.12043(11) 0.0256(7) Uani 1 1 d U . .
C112 C 0.6568(3) 0.44703(14) 0.10183(14) 0.0386(9) Uani 1 1 d U A .
H112 H 0.6961 0.4790 0.0930 0.046 Uiso 1 1 calc R . .
C113 C 0.7104(4) 0.39718(15) 0.09606(15) 0.0505(11) Uani 1 1 d U . .
H113 H 0.7867 0.3952 0.0832 0.061 Uiso 1 1 calc R A .
C114 C 0.6542(4) 0.35031(14) 0.10882(13) 0.0404(9) Uani 1 1 d U A .
H114 H 0.6917 0.3163 0.1047 0.048 Uiso 1 1 calc R . .
C115 C 0.5448(4) 0.35299(14) 0.12741(14) 0.0411(9) Uani 1 1 d U . .
H115 H 0.5056 0.3209 0.1360 0.049 Uiso 1 1 calc R A .
C116 C 0.4911(3) 0.40232(13) 0.13377(13) 0.0360(8) Uani 1 1 d U A .
H116 H 0.4158 0.4040 0.1474 0.043 Uiso 1 1 calc R . .
C121 C 0.3414(3) 0.51989(12) 0.07412(11) 0.0236(6) Uani 1 1 d U . .
C122 C 0.2897(3) 0.47592(13) 0.04534(11) 0.0294(7) Uani 1 1 d U A .
H122 H 0.3250 0.4410 0.0520 0.035 Uiso 1 1 calc R . .
C123 C 0.1868(3) 0.48326(15) 0.00702(12) 0.0369(8) Uani 1 1 d U . .
H123 H 0.1500 0.4532 -0.0120 0.044 Uiso 1 1 calc R A .
C124 C 0.1376(3) 0.53392(15) -0.00365(12) 0.0362(8) Uani 1 1 d U A .
H124 H 0.0681 0.5389 -0.0304 0.043 Uiso 1 1 calc R . .
C125 C 0.1891(3) 0.57768(14) 0.02450(12) 0.0354(8) Uani 1 1 d U . .
H125 H 0.1546 0.6126 0.0171 0.042 Uiso 1 1 calc R A .
C126 C 0.2897(3) 0.57086(13) 0.06301(11) 0.0284(7) Uani 1 1 d U A .
H126 H 0.3245 0.6011 0.0823 0.034 Uiso 1 1 calc R . .
S S 0.97849(9) 0.67274(4) -0.08322(4) 0.0324(3) Uani 0.872(2) 1 d PDU B 1
O1 O 0.9371(5) 0.7057(2) -0.12634(12) 0.0540(14) Uani 0.872(2) 1 d PDU B 1
O2 O 1.1031(3) 0.68528(13) -0.05658(12) 0.0396(8) Uani 0.872(2) 1 d PDU B 1
O3 O 0.9518(3) 0.61658(11) -0.08969(13) 0.0682(11) Uani 0.872(2) 1 d PDU B 1
C09 C 0.8822(4) 0.6932(2) -0.03959(19) 0.0567(13) Uani 0.872(2) 1 d PDU B 1
F1 F 0.7591(3) 0.68728(16) -0.05686(18) 0.1030(13) Uani 0.872(2) 1 d PDU B 1
F2 F 0.8990(3) 0.74584(12) -0.02634(10) 0.0675(9) Uani 0.872(2) 1 d PDU B 1
F3 F 0.9080(4) 0.66624(15) 0.00439(13) 0.0913(12) Uani 0.872(2) 1 d PDU B 1
S' S 0.9810(7) 0.7077(4) -0.0731(3) 0.048(2) Uiso 0.128(2) 1 d PDU B 2
O1' O 0.974(3) 0.7047(18) -0.1264(6) 0.043(10) Uiso 0.128(2) 1 d PDU B 2
O2' O 1.070(2) 0.6712(10) -0.0451(11) 0.076(11) Uiso 0.128(2) 1 d PDU B 2
O3' O 0.9830(19) 0.7612(6) -0.0520(7) 0.051(6) Uiso 0.128(2) 1 d PDU B 2
C09' C 0.8316(16) 0.6834(9) -0.0659(9) 0.078(8) Uiso 0.128(2) 1 d PDU B 2
F1' F 0.7355(19) 0.7143(9) -0.0892(9) 0.085(8) Uiso 0.128(2) 1 d PDU B 2
F2' F 0.798(3) 0.6349(10) -0.0862(12) 0.158(13) Uiso 0.128(2) 1 d PDU B 2
F3' F 0.830(3) 0.6772(14) -0.0167(9) 0.122(10) Uiso 0.128(2) 1 d PDU B 2

loop_
_atom_site_aniso_label
_atom_site_aniso_U_11
_atom_site_aniso_U_22
_atom_site_aniso_U_33
_atom_site_aniso_U_23
_atom_site_aniso_U_13
_atom_site_aniso_U_12
Pd1 0.01988(11) 0.01892(11) 0.01559(11) -0.00073(9) 0.00146(9) -0.00136(9)
Pd2 0.01974(11) 0.01981(11) 0.01660(11) 0.00023(9) 0.00281(9) 0.00113(9)
Pd3 0.02027(12) 0.02637(12) 0.01335(10) 0.00133(9) 0.00113(8) 0.00423(10)
Br1 0.02290(15) 0.02599(16) 0.02607(16) -0.00444(12) 0.00323(12) -0.00158(12)
Br2 0.02979(17) 0.02025(14) 0.02733(16) -0.00081(12) 0.01175(13) -0.00229(13)
P1 0.0241(4) 0.0198(4) 0.0191(4) -0.0014(3) 0.0013(3) -0.0025(3)
P2 0.0213(4) 0.0207(4) 0.0190(4) 0.0000(3) 0.0015(3) 0.0029(3)
P3 0.0232(4) 0.0253(4) 0.0169(4) 0.0018(3) 0.0039(3) 0.0030(3)
N1 0.0217(13) 0.0273(14) 0.0177(13) -0.0002(11) -0.0010(10) -0.0005(11)
N2 0.0265(14) 0.0294(14) 0.0170(12) 0.0031(11) 0.0015(11) 0.0015(12)
C11 0.0231(16) 0.0147(14) 0.0193(15) -0.0014(11) 0.0022(12) -0.0042(11)
C12 0.0218(16) 0.0221(15) 0.0163(14) -0.0015(11) 0.0040(12) -0.0039(12)
C13 0.0238(17) 0.0320(18) 0.0256(17) -0.0011(13) 0.0025(13) -0.0030(14)
C14 0.0238(17) 0.0328(18) 0.0373(19) -0.0010(15) 0.0120(15) 0.0003(14)
C15 0.038(2) 0.0323(18) 0.0293(18) 0.0009(14) 0.0199(15) 0.0002(15)
C16 0.0321(18) 0.0272(16) 0.0186(15) 0.0033(13) 0.0060(13) -0.0033(14)
C17 0.0182(15) 0.0214(16) 0.0222(16) -0.0002(12) -0.0025(12) -0.0001(12)
C21 0.0224(15) 0.0202(15) 0.0176(14) -0.0027(11) 0.0015(12) -0.0026(12)
C22 0.0197(15) 0.0252(16) 0.0193(15) -0.0020(12) 0.0011(12) -0.0009(12)
C23 0.0297(18) 0.0321(17) 0.0221(16) 0.0044(13) 0.0066(14) 0.0014(14)
C24 0.0274(18) 0.042(2) 0.0280(18) 0.0013(15) 0.0138(14) -0.0002(15)
C25 0.0180(15) 0.0387(18) 0.0296(17) -0.0042(15) 0.0028(13) 0.0028(14)
C26 0.0221(16) 0.0275(17) 0.0246(16) 0.0002(13) -0.0012(13) 0.0043(13)
C27 0.0300(18) 0.0246(16) 0.0144(14) 0.0007(12) 0.0063(13) -0.0029(13)
C31 0.0220(18) 0.0276(18) 0.0139(16) 0.0031(13) 0.0059(13) 0.0055(14)
C32 0.034(2) 0.0270(18) 0.0231(18) -0.0006(15) 0.0047(15) 0.0014(17)
C33 0.034(2) 0.034(2) 0.036(2) -0.0006(19) 0.0024(19) 0.0126(17)
C34 0.026(2) 0.053(3) 0.034(2) 0.0036(19) 0.0003(17) 0.0101(19)
C35 0.0257(19) 0.045(2) 0.0217(18) -0.0033(16) 0.0004(15) -0.0021(17)
C36 0.027(2) 0.028(2) 0.014(2) 0.0024(14) 0.0065(18) 0.0019(15)
C37 0.044(3) 0.025(2) 0.026(2) -0.0005(16) 0.0064(19) 0.0052(18)
N3 0.068(3) 0.035(2) 0.048(2) -0.0077(17) 0.011(2) -0.0037(19)
C41 0.0258(16) 0.0177(15) 0.0251(16) 0.0004(12) -0.0004(13) -0.0025(12)
C42 0.0258(17) 0.0284(17) 0.0329(18) 0.0065(14) 0.0095(14) 0.0009(14)
C43 0.034(2) 0.0355(19) 0.038(2) 0.0164(16) 0.0049(16) 0.0043(16)
C44 0.0278(19) 0.0326(19) 0.053(2) 0.0142(17) 0.0051(17) 0.0085(15)
C45 0.039(2) 0.0315(19) 0.043(2) 0.0033(16) 0.0169(17) 0.0066(16)
C46 0.039(2) 0.0262(17) 0.0277(17) -0.0003(14) 0.0071(15) 0.0035(15)
C51 0.0262(17) 0.0292(17) 0.0234(16) -0.0062(13) 0.0047(13) -0.0066(14)
C52 0.0308(18) 0.0283(17) 0.0207(16) -0.0027(13) 0.0009(13) -0.0056(14)
C53 0.039(2) 0.046(2) 0.0242(18) 0.0002(16) -0.0037(15) -0.0044(17)
C54 0.047(2) 0.059(3) 0.0248(19) -0.0130(18) -0.0001(17) -0.015(2)
C55 0.060(3) 0.040(2) 0.046(2) -0.0219(18) 0.010(2) -0.010(2)
C56 0.047(2) 0.0276(18) 0.0330(19) -0.0078(15) 0.0017(16) -0.0057(16)
C61 0.0205(16) 0.0208(15) 0.0304(17) 0.0043(13) 0.0017(13) -0.0003(12)
C62 0.036(2) 0.0360(19) 0.041(2) -0.0122(16) 0.0110(16) -0.0118(16)
C63 0.044(2) 0.043(2) 0.064(3) -0.013(2) 0.022(2) -0.0251(18)
C64 0.040(2) 0.037(2) 0.043(2) 0.0079(16) 0.0170(17) -0.0027(17)
C65 0.038(2) 0.0386(19) 0.0247(17) 0.0029(15) 0.0080(15) 0.0000(16)
C66 0.0273(17) 0.0332(18) 0.0238(16) -0.0018(13) 0.0020(14) -0.0100(14)
C71 0.0223(16) 0.0223(16) 0.0311(18) -0.0092(13) 0.0021(13) 0.0026(13)
C72 0.0314(19) 0.036(2) 0.042(2) 0.0007(16) 0.0057(16) 0.0096(15)
C73 0.033(2) 0.049(2) 0.056(3) -0.0035(19) 0.0089(19) 0.0157(18)
C74 0.032(2) 0.041(2) 0.060(3) -0.0162(19) 0.0232(19) -0.0043(17)
C75 0.039(2) 0.0309(18) 0.0346(19) -0.0140(15) 0.0134(16) -0.0106(16)
C76 0.0288(17) 0.0261(17) 0.0275(17) -0.0083(13) 0.0035(14) -0.0022(14)
C81 0.0236(16) 0.0274(16) 0.0166(15) 0.0018(12) 0.0021(12) -0.0001(13)
C82 0.0327(19) 0.0314(18) 0.0297(18) -0.0031(14) -0.0005(15) -0.0009(15)
C83 0.039(2) 0.049(2) 0.0311(19) -0.0082(17) 0.0015(16) -0.0111(18)
C84 0.0256(19) 0.074(3) 0.0279(19) 0.0060(19) -0.0014(15) -0.0095(19)
C85 0.0240(18) 0.056(2) 0.0296(19) 0.0111(17) 0.0034(14) 0.0102(16)
C86 0.0256(17) 0.0337(18) 0.0229(16) 0.0039(13) 0.0043(13) 0.0052(14)
C91 0.0260(16) 0.0210(15) 0.0219(16) 0.0006(12) 0.0023(13) 0.0053(13)
C92 0.043(2) 0.0251(17) 0.0296(18) 0.0040(14) -0.0056(15) -0.0055(15)
C93 0.052(2) 0.0329(19) 0.0262(18) 0.0042(15) -0.0064(16) 0.0011(17)
C94 0.051(2) 0.034(2) 0.0315(19) 0.0117(15) 0.0106(17) 0.0052(17)
C95 0.034(2) 0.041(2) 0.049(2) 0.0136(17) 0.0092(17) -0.0084(17)
C96 0.0254(18) 0.0338(19) 0.0367(19) 0.0035(15) -0.0011(15) -0.0026(14)
C101 0.0225(16) 0.0237(16) 0.0265(16) 0.0040(13) 0.0026(13) 0.0046(13)
C102 0.0346(19) 0.0304(17) 0.0244(17) 0.0038(14) -0.0017(14) -0.0003(15)
C103 0.039(2) 0.0340(19) 0.037(2) 0.0053(16) -0.0036(16) -0.0049(16)
C104 0.0299(19) 0.0287(19) 0.056(2) 0.0158(17) 0.0020(17) 0.0014(15)
C105 0.036(2) 0.0342(19) 0.039(2) 0.0132(16) 0.0159(16) 0.0076(16)
C106 0.0305(18) 0.0326(18) 0.0301(18) 0.0014(14) 0.0091(14) 0.0049(15)
C111 0.0320(18) 0.0268(17) 0.0184(15) 0.0018(12) 0.0060(13) 0.0044(14)
C112 0.041(2) 0.0288(18) 0.053(2) 0.0109(16) 0.0250(18) 0.0085(16)
C113 0.062(3) 0.040(2) 0.059(3) 0.0075(19) 0.038(2) 0.017(2)
C114 0.058(2) 0.0272(19) 0.039(2) 0.0031(15) 0.0157(18) 0.0173(17)
C115 0.054(2) 0.0252(18) 0.047(2) 0.0084(16) 0.0158(19) 0.0036(17)
C116 0.043(2) 0.0333(19) 0.036(2) 0.0065(15) 0.0186(17) 0.0045(16)
C121 0.0224(16) 0.0335(17) 0.0160(14) 0.0004(13) 0.0064(12) 0.0001(13)
C122 0.0305(18) 0.0356(19) 0.0235(16) -0.0032(14) 0.0083(14) 0.0003(14)
C123 0.0320(19) 0.052(2) 0.0265(18) -0.0114(16) 0.0036(15) -0.0078(17)
C124 0.0317(19) 0.056(2) 0.0188(17) 0.0035(16) -0.0017(14) -0.0004(17)
C125 0.037(2) 0.037(2) 0.0305(18) 0.0085(15) 0.0007(15) 0.0044(16)
C126 0.0287(17) 0.0311(18) 0.0237(17) 0.0011(13) -0.0001(14) 0.0015(14)
S 0.0330(6) 0.0261(6) 0.0352(6) -0.0034(4) -0.0015(4) 0.0014(4)
O1 0.068(4) 0.057(3) 0.032(2) 0.0037(14) -0.0068(17) 0.002(3)
O2 0.0275(16) 0.0498(19) 0.0406(18) -0.0117(15) 0.0034(14) 0.0044(15)
O3 0.075(3) 0.0274(17) 0.097(3) -0.0143(17) 0.002(2) -0.0065(16)
C09 0.043(3) 0.068(4) 0.060(3) 0.023(3) 0.014(3) 0.006(3)
F1 0.0258(17) 0.132(3) 0.153(4) -0.011(3) 0.021(2) 0.0009(19)
F2 0.080(2) 0.065(2) 0.0576(18) -0.0081(15) 0.0149(16) 0.0371(16)
F3 0.094(3) 0.117(3) 0.076(2) 0.048(2) 0.052(2) 0.017(2)

loop_
_atom_type_symbol
_atom_type_description
_atom_type_scat_dispersion_real
_atom_type_scat_dispersion_imag
_atom_type_scat_source
C C 0.0033 0.0016 'International Tables Vol C Tables 4.2.6.8 and 6.1.1.4'
H H 0.0000 0.0000 'International Tables Vol C Tables 4.2.6.8 and 6.1.1.4'
N N 0.0061 0.0033 'International Tables Vol C Tables 4.2.6.8 and 6.1.1.4'
O O 0.0106 0.0060 'International Tables Vol C Tables 4.2.6.8 and 6.1.1.4'
F F 0.0171 0.0103 'International Tables Vol C Tables 4.2.6.8 and 6.1.1.4'
P P 0.1023 0.0942 'International Tables Vol C Tables 4.2.6.8 and 6.1.1.4'
S S 0.1246 0.1234 'International Tables Vol C Tables 4.2.6.8 and 6.1.1.4'
Br Br -0.2901 2.4595 'International Tables Vol C Tables 4.2.6.8 and 6.1.1.4'
Pd Pd -0.9988 1.0072 'International Tables Vol C Tables 4.2.6.8 and 6.1.1.4'

loop_
_geom_angle_atom_site_label_1
_geom_angle_atom_site_label_2
_geom_angle_atom_site_label_3
_geom_angle
_geom_angle_publ_flag
C11 Pd1 P1 87.96(8) y
C11 Pd1 Br2 91.61(8) y
P1 Pd1 Br2 178.86(2) y
C11 Pd1 Br1 178.34(8) y
P1 Pd1 Br1 93.39(2) y
Br2 Pd1 Br1 87.022(12) y
C21 Pd2 P2 89.87(8) y
C21 Pd2 Br1 88.83(8) y
P2 Pd2 Br1 169.84(2) y
C21 Pd2 Br2 172.36(8) y
P2 Pd2 Br2 94.84(2) y
Br1 Pd2 Br2 87.578(12) y
C31 Pd3 C31' 29.5(6) ?
C31 Pd3 N1 88.30(11) y
C31' Pd3 N1 90.7(7) ?
C31 Pd3 N2 176.26(12) y
C31' Pd3 N2 154.3(6) ?
N1 Pd3 N2 91.39(9) y
C31 Pd3 P3 88.36(9) y
C31' Pd3 P3 85.1(7) ?
N1 Pd3 P3 175.69(7) y
N2 Pd3 P3 92.12(7) y
Pd2 Br1 Pd1 83.789(12) y
Pd1 Br2 Pd2 83.341(11) y
C41 P1 C51 104.65(14) y
C41 P1 C61 106.33(14) y
C51 P1 C61 106.23(14) y
C41 P1 Pd1 118.59(10) y
C51 P1 Pd1 111.02(10) y
C61 P1 Pd1 109.26(10) y
C81 P2 C91 108.65(14) y
C81 P2 C71 104.34(14) y
C91 P2 C71 105.42(14) y
C81 P2 Pd2 115.74(10) y
C91 P2 Pd2 106.42(10) y
C71 P2 Pd2 115.69(10) y
C121 P3 C101 102.96(14) y
C121 P3 C111 106.54(14) y
C101 P3 C111 108.29(14) y
C121 P3 Pd3 118.99(10) y
C101 P3 Pd3 111.47(10) y
C111 P3 Pd3 108.07(10) y
C17 N1 Pd3 174.7(2) y
C27 N2 Pd3 176.9(3) y
C16 C11 C12 117.3(3) ?
C16 C11 Pd1 120.9(2) ?
C12 C11 Pd1 121.7(2) y
C11 C12 C13 121.7(3) ?
C11 C12 C17 119.2(3) y
C13 C12 C17 119.0(3) ?
C14 C13 C12 119.5(3) ?
C13 C14 C15 119.7(3) ?
C14 C15 C16 121.1(3) ?
C11 C16 C15 120.6(3) ?
N1 C17 C12 178.7(3) y
C26 C21 C22 116.9(3) ?
C26 C21 Pd2 122.9(2) ?
C22 C21 Pd2 120.1(2) y
C23 C22 C21 122.2(3) ?
C23 C22 C27 118.1(3) ?
C21 C22 C27 119.7(3) y
C24 C23 C22 119.7(3) ?
C23 C24 C25 119.4(3) ?
C26 C25 C24 120.7(3) ?
C25 C26 C21 121.0(3) ?
N2 C27 C22 177.4(3) y
C32 C31 C36 118.0(4) ?
C32 C31 Pd3 119.4(2) ?
C36 C31 Pd3 122.4(3) ?
C31 C32 C33 120.9(3) ?
C31 C32 C37 118.9(3) ?
C33 C32 C37 120.1(3) ?
C34 C33 C32 119.3(4) ?
C33 C34 C35 120.4(3) ?
C34 C35 C36 120.7(4) ?
C35 C36 C31 120.6(4) ?
N3 C37 C32 178.2(5) ?
C32' C31' C36' 119.9(18) ?
C32' C31' Pd3 117.1(14) ?
C36' C31' Pd3 122.9(16) ?
C31' C32' C33' 120.7(17) ?
C31' C32' C37' 120(2) ?
C33' C32' C37' 119(2) ?
C34' C33' C32' 118.3(19) ?
C33' C34' C35' 122(2) ?
C34' C35' C36' 120(2) ?
C35' C36' C31' 119(2) ?
N3' C37' C32' 167(7) ?
C42 C41 C46 119.0(3) ?
C42 C41 P1 121.2(2) ?
C46 C41 P1 119.6(2) ?
C41 C42 C43 120.2(3) ?
C44 C43 C42 119.8(3) ?
C43 C44 C45 120.8(3) ?
C44 C45 C46 119.6(3) ?
C45 C46 C41 120.6(3) ?
C52 C51 C56 119.2(3) ?
C52 C51 P1 118.7(2) ?
C56 C51 P1 122.2(3) ?
C51 C52 C53 120.6(3) ?
C54 C53 C52 120.0(3) ?
C53 C54 C55 120.3(3) ?
C54 C55 C56 120.6(3) ?
C55 C56 C51 119.4(3) ?
C62 C61 C66 119.2(3) ?
C62 C61 P1 121.8(2) ?
C66 C61 P1 118.8(2) ?
C61 C62 C63 119.8(3) ?
C64 C63 C62 121.0(3) ?
C63 C64 C65 119.4(3) ?
C66 C65 C64 120.0(3) ?
C65 C66 C61 120.7(3) ?
C76 C71 C72 118.8(3) ?
C76 C71 P2 118.6(2) ?
C72 C71 P2 122.2(3) ?
C73 C72 C71 119.9(3) ?
C74 C73 C72 120.6(3) ?
C73 C74 C75 119.9(3) ?
C76 C75 C74 119.6(3) ?
C75 C76 C71 121.1(3) ?
C82 C81 C86 118.9(3) ?
C82 C81 P2 121.1(2) ?
C86 C81 P2 120.0(2) ?
C83 C82 C81 120.3(3) ?
C84 C83 C82 120.0(3) ?
C83 C84 C85 120.2(3) ?
C86 C85 C84 120.0(3) ?
C85 C86 C81 120.5(3) ?
C96 C91 C92 119.2(3) ?
C96 C91 P2 124.2(2) ?
C92 C91 P2 116.6(2) ?
C93 C92 C91 120.2(3) ?
C94 C93 C92 119.9(3) ?
C95 C94 C93 119.8(3) ?
C94 C95 C96 120.8(3) ?
C91 C96 C95 120.0(3) ?
C102 C101 C106 118.7(3) ?
C102 C101 P3 120.3(2) ?
C106 C101 P3 121.0(2) ?
C101 C102 C103 120.3(3) ?
C104 C103 C102 120.6(3) ?
C103 C104 C105 119.8(3) ?
C106 C105 C104 120.3(3) ?
C105 C106 C101 120.4(3) ?
C112 C111 C116 119.0(3) ?
C112 C111 P3 123.3(2) ?
C116 C111 P3 117.7(2) ?
C111 C112 C113 119.6(3) ?
C114 C113 C112 120.8(3) ?
C115 C114 C113 119.8(3) ?
C114 C115 C116 120.0(3) ?
C115 C116 C111 120.8(3) ?
C126 C121 C122 119.1(3) ?
C126 C121 P3 118.1(2) ?
C122 C121 P3 122.6(2) ?
C123 C122 C121 119.8(3) ?
C124 C123 C122 120.2(3) ?
C123 C124 C125 120.1(3) ?
C126 C125 C124 120.2(3) ?
C125 C126 C121 120.5(3) ?
O1 S O3 115.7(3) ?
O1 S O2 114.2(3) ?
O3 S O2 114.9(2) ?
O1 S C09 103.8(3) ?
O3 S C09 103.3(2) ?
O2 S C09 102.4(2) ?
F1 C09 F3 106.7(4) ?
F1 C09 F2 106.0(4) ?
F3 C09 F2 104.5(4) ?
F1 C09 S 113.8(4) ?
F3 C09 S 112.7(3) ?
F2 C09 S 112.4(3) ?
O1' S' O2' 114.0(18) ?
O1' S' O3' 116.0(19) ?
O2' S' O3' 114.5(15) ?
O1' S' C09' 101.9(16) ?
O2' S' C09' 105.5(13) ?
O3' S' C09' 102.7(12) ?
F3' C09' F2' 104(2) ?
F3' C09' F1' 112(2) ?
F2' C09' F1' 101.0(19) ?
F3' C09' S' 108.7(18) ?
F2' C09' S' 116.5(19) ?
F1' C09' S' 113.3(15) ?

loop_
_geom_bond_atom_site_label_1
_geom_bond_atom_site_label_2
_geom_bond_distance
_geom_bond_publ_flag
Pd1 C11 1.993(3) y
Pd1 P1 2.2609(8) y
Pd1 Br2 2.5204(4) y
Pd1 Br1 2.5469(4) y
Pd2 C21 1.983(3) y
Pd2 P2 2.2516(8) y
Pd2 Br1 2.4963(4) y
Pd2 Br2 2.5451(4) y
Pd3 C31 1.992(3) y
Pd3 C31' 2.06(2) ?
Pd3 N1 2.088(2) y
Pd3 N2 2.102(3) y
Pd3 P3 2.2522(8) y
P1 C41 1.821(3) y
P1 C51 1.821(3) y
P1 C61 1.824(3) y
P2 C81 1.806(3) y
P2 C91 1.814(3) y
P2 C71 1.829(3) y
P3 C121 1.812(3) y
P3 C101 1.815(3) y
P3 C111 1.816(3) y
N1 C17 1.144(3) y
N2 C27 1.141(4) y
C11 C16 1.393(4) ?
C11 C12 1.398(4) y
C12 C13 1.406(4) ?
C12 C17 1.434(4) y
C13 C14 1.371(4) ?
C14 C15 1.378(4) ?
C15 C16 1.395(4) ?
C21 C26 1.395(4) ?
C21 C22 1.400(4) y
C22 C23 1.395(4) ?
C22 C27 1.444(4) y
C23 C24 1.368(4) ?
C24 C25 1.392(4) ?
C25 C26 1.388(4) ?
C31 C32 1.393(4) ?
C31 C36 1.401(6) ?
C32 C33 1.412(5) ?
C32 C37 1.436(5) ?
C33 C34 1.369(6) ?
C34 C35 1.379(5) ?
C35 C36 1.381(7) ?
C37 N3 1.139(5) ?
C31' C32' 1.373(17) ?
C31' C36' 1.404(18) ?
C32' C33' 1.420(17) ?
C32' C37' 1.431(17) ?
C33' C34' 1.367(19) ?
C34' C35' 1.379(18) ?
C35' C36' 1.390(19) ?
C37' N3' 1.132(18) ?
C41 C42 1.385(4) ?
C41 C46 1.388(4) ?
C42 C43 1.396(4) ?
C43 C44 1.369(5) ?
C44 C45 1.370(5) ?
C45 C46 1.387(4) ?
C51 C52 1.386(4) ?
C51 C56 1.394(4) ?
C52 C53 1.388(4) ?
C53 C54 1.365(5) ?
C54 C55 1.374(5) ?
C55 C56 1.393(5) ?
C61 C62 1.382(4) ?
C61 C66 1.398(4) ?
C62 C63 1.384(5) ?
C63 C64 1.376(5) ?
C64 C65 1.392(5) ?
C65 C66 1.370(4) ?
C71 C76 1.387(4) ?
C71 C72 1.390(4) ?
C72 C73 1.386(5) ?
C73 C74 1.371(5) ?
C74 C75 1.385(5) ?
C75 C76 1.374(4) ?
C81 C82 1.393(4) ?
C81 C86 1.396(4) ?
C82 C83 1.387(4) ?
C83 C84 1.376(5) ?
C84 C85 1.387(5) ?
C85 C86 1.374(4) ?
C91 C96 1.370(4) ?
C91 C92 1.403(4) ?
C92 C93 1.383(4) ?
C93 C94 1.381(5) ?
C94 C95 1.370(5) ?
C95 C96 1.391(4) ?
C101 C102 1.392(4) ?
C101 C106 1.399(4) ?
C102 C103 1.395(4) ?
C103 C104 1.371(5) ?
C104 C105 1.387(5) ?
C105 C106 1.386(4) ?
C111 C112 1.377(4) ?
C111 C116 1.397(4) ?
C112 C113 1.386(5) ?
C113 C114 1.383(5) ?
C114 C115 1.365(5) ?
C115 C116 1.378(4) ?
C121 C126 1.393(4) ?
C121 C122 1.395(4) ?
C122 C123 1.385(4) ?
C123 C124 1.374(5) ?
C124 C125 1.382(5) ?
C125 C126 1.370(4) ?
S O1 1.424(4) ?
S O3 1.427(3) ?
S O2 1.439(3) ?
S C09 1.775(5) ?
C09 F1 1.334(5) ?
C09 F3 1.344(5) ?
C09 F2 1.357(5) ?
S' O1' 1.422(13) ?
S' O2' 1.433(13) ?
S' O3' 1.442(12) ?
S' C09' 1.764(16) ?
C09' F3' 1.334(14) ?
C09' F2' 1.343(14) ?
C09' F1' 1.351(14) ?
